data_7234087
loop_
_publ_author_name
'Fabian Paulus'
'Benjamin D. Lindner'
'Hilmar Reiss'
'Frank Rominger'
'Andreas Leineweber'
'Yana Vaynzof'
'Henning Sirringhaus'
'Uwe H. F. Bunz'

_publ_section_title
;
 N,N'-Dihydrotetraazapentacenes (DHTA) in thin film transistors
;
_journal_name_full 'Journal of Materials Chemistry C'
_journal_page_first 1604
_journal_page_last 1609
_journal_paper_doi 10.1039/C4TC02426E
_journal_volume 3
_journal_year 2015
_chemical_formula_sum 'C40 H50 N4 Si2'
_chemical_formula_weight 643.02
_space_group_IT_number 15
_space_group_name_Hall '-C 2yc'
_space_group_name_H-M_alt 'C 1 2/c 1'
_symmetry_cell_setting monoclinic
_symmetry_space_group_name_H-M 'C 1 2/c 1'
_atom_sites_solution_hydrogens geom
_atom_sites_solution_primary direct
_atom_sites_solution_secondary difmap
_cell_angle_alpha 90.00
_cell_angle_beta 100.068(4)
_cell_angle_gamma 90.00
_cell_formula_units_Z 8
_cell_length_a 33.880(6)
_cell_length_b 15.837(3)
_cell_length_c 14.074(2)
_cell_measurement_reflns_used 4840
_cell_measurement_temperature 200(2)
_cell_measurement_theta_max 26.35
_cell_measurement_theta_min 2.44
_cell_volume 7435(2)
_computing_cell_refinement 'Bruker SAINT'
_computing_data_collection 'Bruker APEX'
_computing_data_reduction 'Bruker SAINT'
_computing_molecular_graphics 'Bruker SHELXTL'
_computing_publication_material 'Bruker SHELXTL'
_computing_structure_refinement 'SHELXL-97 (Sheldrick, 2008)'
_computing_structure_solution 'SHELXS-97 (Sheldrick, 2008)'
_diffrn_ambient_temperature 200(2)
_diffrn_measured_fraction_theta_full 1.000
_diffrn_measured_fraction_theta_max 1.000
_diffrn_measurement_device_type 'Bruker APEX'
_diffrn_measurement_method '\w scans'
_diffrn_radiation_monochromator graphite
_diffrn_radiation_source 'fine-focus sealed tube'
_diffrn_radiation_type MoK\a
_diffrn_radiation_wavelength 0.71073
_diffrn_reflns_av_R_equivalents 0.0639
_diffrn_reflns_av_sigmaI/netI 0.0535
_diffrn_reflns_limit_h_max 44
_diffrn_reflns_limit_h_min -44
_diffrn_reflns_limit_k_max 20
_diffrn_reflns_limit_k_min -20
_diffrn_reflns_limit_l_max 18
_diffrn_reflns_limit_l_min -18
_diffrn_reflns_number 37357
_diffrn_reflns_theta_full 27.88
_diffrn_reflns_theta_max 27.88
_diffrn_reflns_theta_min 1.22
_exptl_absorpt_coefficient_mu 0.128
_exptl_absorpt_correction_T_max 0.9823
_exptl_absorpt_correction_T_min 0.9518
_exptl_absorpt_correction_type multi-scan
_exptl_absorpt_process_details
;
Sheldrick, G. M. (2008). <i>SADABS</i>. University of G\"ottingen, Germany.
;
_exptl_crystal_colour green
_exptl_crystal_density_diffrn 1.149
_exptl_crystal_density_method 'not measured'
_exptl_crystal_description polyhedron
_exptl_crystal_F_000 2768
_exptl_crystal_size_max 0.39
_exptl_crystal_size_mid 0.19
_exptl_crystal_size_min 0.14
_refine_diff_density_max 0.613
_refine_diff_density_min -0.408
_refine_diff_density_rms 0.171
_refine_ls_extinction_method none
_refine_ls_goodness_of_fit_ref 1.133
_refine_ls_hydrogen_treatment constr
_refine_ls_matrix_type full
_refine_ls_number_parameters 437
_refine_ls_number_reflns 8879
_refine_ls_number_restraints 146
_refine_ls_restrained_S_all 1.181
_refine_ls_R_factor_all 0.1183
_refine_ls_R_factor_gt 0.0785
_refine_ls_shift/su_max 0.000
_refine_ls_shift/su_mean 0.000
_refine_ls_structure_factor_coef Fsqd
_refine_ls_weighting_details 'calc w=1/[\s^2^(Fo^2^)+(0.0816P)^2^+5.5898P] where P=(Fo^2^+2Fc^2^)/3'
_refine_ls_weighting_scheme calc
_refine_ls_wR_factor_gt 0.1670
_refine_ls_wR_factor_ref 0.1890
_reflns_number_gt 6132
_reflns_number_total 8879
_reflns_threshold_expression >2sigma(I)
_cod_data_source_file 1000002.cif
_cod_data_source_block PCOD1000002
_cod_depositor_comments
;
The following automatic conversions were performed:

data item '_symmetry_cell_setting' value 'Monoclinic' was changed to
'monoclinic' in accordance with the built-in table derived from the
CIF Core dictionary named 'cif_core.dic' version 2.4.5 last updated
on 2014-11-21.

Automatic conversion script
Id: cif_fix_values 6909 2019-04-08 15:41:33Z antanas 
;
_cod_original_sg_symbol_H-M C2/c
_cod_database_code 7234087

loop_
_symmetry_equiv_pos_as_xyz
'x, y, z'
'-x, y, -z+1/2'
'x+1/2, y+1/2, z'
'-x+1/2, y+1/2, -z+1/2'
'-x, -y, -z'
'x, -y, z-1/2'
'-x+1/2, -y+1/2, -z'
'x+1/2, -y+1/2, z-1/2'

loop_
_atom_site_label
_atom_site_type_symbol
_atom_site_fract_x
_atom_site_fract_y
_atom_site_fract_z
_atom_site_U_iso_or_equiv
_atom_site_adp_type
_atom_site_occupancy
_atom_site_symmetry_multiplicity
_atom_site_calc_flag
_atom_site_refinement_flags
_atom_site_disorder_assembly
_atom_site_disorder_group
Si2 Si 0.08910(2) 0.01548(5) 0.12549(5) 0.0306(2) Uani 1 1 d . . .
C1 C 0.32390(7) -0.06559(16) 0.47172(18) 0.0273(6) Uani 1 1 d . . .
C2 C 0.35679(8) -0.06512(17) 0.5196(2) 0.0322(6) Uani 1 1 d . A .
C3 C 0.16462(7) -0.04082(16) 0.25782(18) 0.0271(5) Uani 1 1 d . . .
C4 C 0.13287(8) -0.02633(18) 0.2084(2) 0.0318(6) Uani 1 1 d . . .
C11 C 0.28421(7) -0.06199(16) 0.41688(17) 0.0253(5) Uani 1 1 d . . .
C12 C 0.26711(7) 0.01890(16) 0.39180(17) 0.0242(5) Uani 1 1 d . . .
N13 N 0.28877(6) 0.08769(14) 0.41908(15) 0.0261(5) Uani 1 1 d . . .
C14 C 0.27086(7) 0.16222(17) 0.39797(17) 0.0262(5) Uani 1 1 d . . .
N15 N 0.29250(6) 0.23195(14) 0.42934(15) 0.0289(5) Uani 1 1 d . . .
C16 C 0.27422(8) 0.30495(17) 0.40890(18) 0.0292(6) Uani 1 1 d . . .
C17 C 0.29499(9) 0.38142(18) 0.4408(2) 0.0350(6) Uani 1 1 d . . .
H17 H 0.3215 0.3790 0.4765 0.042 Uiso 1 1 calc R . .
C18 C 0.27711(9) 0.45650(18) 0.4202(2) 0.0375(7) Uani 1 1 d . . .
H18 H 0.2914 0.5067 0.4411 0.045 Uiso 1 1 calc R . .
C19 C 0.23731(9) 0.46250(19) 0.3679(2) 0.0379(7) Uani 1 1 d . . .
H19 H 0.2254 0.5166 0.3547 0.046 Uiso 1 1 calc R . .
C20 C 0.21616(9) 0.39297(18) 0.3366(2) 0.0351(6) Uani 1 1 d . . .
H20 H 0.1896 0.3983 0.3018 0.042 Uiso 1 1 calc R . .
C21 C 0.23353(8) 0.31093(17) 0.35565(18) 0.0286(6) Uani 1 1 d . . .
N22 N 0.21212(6) 0.24360(14) 0.32423(15) 0.0294(5) Uani 1 1 d . . .
C23 C 0.23038(7) 0.16803(17) 0.34543(17) 0.0261(5) Uani 1 1 d . . .
N24 N 0.20905(6) 0.09973(14) 0.31531(15) 0.0270(5) Uani 1 1 d . . .
C25 C 0.22644(7) 0.02458(16) 0.33904(17) 0.0242(5) Uani 1 1 d . . .
C26 C 0.20418(7) -0.05016(17) 0.31232(17) 0.0255(5) Uani 1 1 d . . .
C27 C 0.22120(7) -0.12940(16) 0.33713(17) 0.0248(5) Uani 1 1 d . . .
C28 C 0.19970(8) -0.20544(18) 0.31150(19) 0.0313(6) Uani 1 1 d . . .
H28 H 0.1729 -0.2026 0.2779 0.038 Uiso 1 1 calc R . .
C29 C 0.21665(8) -0.28177(18) 0.3340(2) 0.0349(6) Uani 1 1 d . . .
H29 H 0.2015 -0.3317 0.3169 0.042 Uiso 1 1 calc R . .
C30 C 0.25685(8) -0.28776(18) 0.3829(2) 0.0332(6) Uani 1 1 d . . .
H30 H 0.2686 -0.3417 0.3973 0.040 Uiso 1 1 calc R . .
C31 C 0.27856(8) -0.21739(17) 0.40921(18) 0.0287(6) Uani 1 1 d . . .
H31 H 0.3054 -0.2226 0.4421 0.034 Uiso 1 1 calc R . .
C32 C 0.26189(7) -0.13545(16) 0.38852(17) 0.0248(5) Uani 1 1 d . . .
Si1 Si 0.40760(2) -0.05071(6) 0.58990(6) 0.0370(2) Uani 1 1 d DU . .
C41 C 0.40667(9) -0.0831(2) 0.7174(2) 0.0483(8) Uani 1 1 d DU A .
H41 H 0.4331 -0.0674 0.7569 0.058 Uiso 1 1 calc R . .
C44 C 0.44050(11) -0.1302(3) 0.5355(3) 0.0466(11) Uani 0.824(8) 1 d PDU A 1
H44 H 0.4311 -0.1880 0.5497 0.056 Uiso 0.824(8) 1 calc PR A 1
C47 C 0.42280(11) 0.0595(2) 0.5708(3) 0.0433(11) Uani 0.824(8) 1 d PDU A 1
H47 H 0.4340 0.0602 0.5097 0.052 Uiso 0.824(8) 1 calc PR A 1
C42 C 0.37404(12) -0.0359(3) 0.7594(3) 0.0734(12) Uani 1 1 d DU . .
H42A H 0.3785 0.0251 0.7561 0.110 Uiso 1 1 calc R A .
H42B H 0.3751 -0.0527 0.8268 0.110 Uiso 1 1 calc R . .
H42C H 0.3477 -0.0500 0.7220 0.110 Uiso 1 1 calc R . .
C43 C 0.40159(14) -0.1774(3) 0.7269(4) 0.0834(14) Uani 1 1 d DU . .
H43A H 0.4230 -0.2067 0.7014 0.125 Uiso 1 1 calc R A .
H43B H 0.3755 -0.1945 0.6903 0.125 Uiso 1 1 calc R . .
H43C H 0.4030 -0.1920 0.7950 0.125 Uiso 1 1 calc R . .
C45 C 0.4363(3) -0.1233(7) 0.4305(6) 0.106(4) Uani 0.824(8) 1 d PDU A 1
H45A H 0.4080 -0.1292 0.4012 0.159 Uiso 0.824(8) 1 calc PR A 1
H45B H 0.4520 -0.1680 0.4064 0.159 Uiso 0.824(8) 1 calc PR A 1
H45C H 0.4462 -0.0681 0.4137 0.159 Uiso 0.824(8) 1 calc PR A 1
C46 C 0.4849(2) -0.1223(8) 0.5883(8) 0.097(5) Uani 0.824(8) 1 d PDU A 1
H46A H 0.4860 -0.1272 0.6581 0.146 Uiso 0.824(8) 1 calc PR A 1
H46B H 0.4957 -0.0673 0.5735 0.146 Uiso 0.824(8) 1 calc PR A 1
H46C H 0.5010 -0.1674 0.5664 0.146 Uiso 0.824(8) 1 calc PR A 1
C48 C 0.4571(2) 0.0896(5) 0.6540(8) 0.081(3) Uani 0.824(8) 1 d PDU A 1
H48A H 0.4792 0.0489 0.6616 0.121 Uiso 0.824(8) 1 calc PR A 1
H48B H 0.4466 0.0936 0.7145 0.121 Uiso 0.824(8) 1 calc PR A 1
H48C H 0.4669 0.1451 0.6377 0.121 Uiso 0.824(8) 1 calc PR A 1
C49 C 0.39111(19) 0.1251(3) 0.5614(5) 0.097(3) Uani 0.824(8) 1 d PDU A 1
H49A H 0.3691 0.1093 0.5095 0.146 Uiso 0.824(8) 1 calc PR A 1
H49B H 0.4023 0.1794 0.5462 0.146 Uiso 0.824(8) 1 calc PR A 1
H49C H 0.3810 0.1297 0.6223 0.146 Uiso 0.824(8) 1 calc PR A 1
C44B C 0.4482(4) -0.0803(13) 0.5291(10) 0.038(5) Uiso 0.176(8) 1 d PDU A 2
H44B H 0.4601 -0.0246 0.5161 0.045 Uiso 0.176(8) 1 calc PR A 2
C47B C 0.4109(4) 0.0716(7) 0.6176(12) 0.038(5) Uiso 0.176(8) 1 d PDU A 2
H47B H 0.4015 0.0780 0.6807 0.045 Uiso 0.176(8) 1 calc PR A 2
C45B C 0.4384(7) -0.1204(14) 0.4284(11) 0.024(5) Uiso 0.176(8) 1 d PDU A 2
H45D H 0.4166 -0.0890 0.3889 0.035 Uiso 0.176(8) 1 calc PR A 2
H45E H 0.4302 -0.1792 0.4343 0.035 Uiso 0.176(8) 1 calc PR A 2
H45F H 0.4622 -0.1185 0.3976 0.035 Uiso 0.176(8) 1 calc PR A 2
C46B C 0.4840(7) -0.128(2) 0.584(2) 0.045(10) Uiso 0.176(8) 1 d PDU A 2
H46D H 0.4917 -0.1038 0.6488 0.068 Uiso 0.176(8) 1 calc PR A 2
H46E H 0.5066 -0.1242 0.5494 0.068 Uiso 0.176(8) 1 calc PR A 2
H46F H 0.4767 -0.1877 0.5900 0.068 Uiso 0.176(8) 1 calc PR A 2
C48B C 0.4544(6) 0.099(2) 0.637(3) 0.064(13) Uiso 0.176(8) 1 d PDU A 2
H48D H 0.4692 0.0660 0.6905 0.096 Uiso 0.176(8) 1 calc PR A 2
H48E H 0.4559 0.1594 0.6551 0.096 Uiso 0.176(8) 1 calc PR A 2
H48F H 0.4662 0.0911 0.5794 0.096 Uiso 0.176(8) 1 calc PR A 2
C49B C 0.38334(8) 0.1233(2) 0.5493(2) 0.029(5) Uiso 0.176(8) 1 d PDU A 2
H49D H 0.3561 0.1010 0.5439 0.043 Uiso 0.176(8) 1 calc PR A 2
H49E H 0.3915 0.1217 0.4859 0.043 Uiso 0.176(8) 1 calc PR A 2
H49F H 0.3840 0.1817 0.5724 0.043 Uiso 0.176(8) 1 calc PR A 2
C51 C 0.05449(8) -0.0744(2) 0.0828(2) 0.0393(7) Uani 1 1 d R . .
H51 H 0.0317 -0.0508 0.0354 0.047 Uiso 1 1 calc R . .
C52 C 0.03666(11) -0.1154(3) 0.1637(3) 0.0651(11) Uani 1 1 d . . .
H52A H 0.0234 -0.0723 0.1969 0.098 Uiso 1 1 calc R . .
H52B H 0.0581 -0.1421 0.2098 0.098 Uiso 1 1 calc R . .
H52C H 0.0170 -0.1583 0.1365 0.098 Uiso 1 1 calc R . .
C53 C 0.07505(11) -0.1416(2) 0.0297(3) 0.0617(10) Uani 1 1 d . . .
H53A H 0.0864 -0.1149 -0.0223 0.093 Uiso 1 1 calc R . .
H53B H 0.0554 -0.1843 0.0024 0.093 Uiso 1 1 calc R . .
H53C H 0.0966 -0.1686 0.0752 0.093 Uiso 1 1 calc R . .
C54 C 0.11031(9) 0.0593(2) 0.0209(2) 0.0406(7) Uani 1 1 d . . .
H54 H 0.1268 0.0128 -0.0001 0.049 Uiso 1 1 calc R . .
C55 C 0.07888(11) 0.0811(3) -0.0675(2) 0.0641(11) Uani 1 1 d . . .
H55A H 0.0607 0.0330 -0.0837 0.096 Uiso 1 1 calc R . .
H55B H 0.0923 0.0937 -0.1222 0.096 Uiso 1 1 calc R . .
H55C H 0.0635 0.1305 -0.0533 0.096 Uiso 1 1 calc R . .
C56 C 0.13913(10) 0.1337(2) 0.0467(3) 0.0577(9) Uani 1 1 d . . .
H56A H 0.1593 0.1188 0.1029 0.087 Uiso 1 1 calc R . .
H56B H 0.1241 0.1833 0.0619 0.087 Uiso 1 1 calc R . .
H56C H 0.1524 0.1465 -0.0081 0.087 Uiso 1 1 calc R . .
C57 C 0.06430(9) 0.0937(2) 0.1965(2) 0.0431(7) Uani 1 1 d . . .
H57 H 0.0542 0.0602 0.2475 0.052 Uiso 1 1 calc R . .
C58 C 0.09261(12) 0.1600(3) 0.2502(3) 0.0703(12) Uani 1 1 d . . .
H58A H 0.1158 0.1318 0.2886 0.105 Uiso 1 1 calc R . .
H58B H 0.0784 0.1927 0.2928 0.105 Uiso 1 1 calc R . .
H58C H 0.1017 0.1979 0.2034 0.105 Uiso 1 1 calc R . .
C59 C 0.02767(12) 0.1351(3) 0.1371(3) 0.0744(13) Uani 1 1 d . . .
H59A H 0.0098 0.0915 0.1040 0.112 Uiso 1 1 calc R . .
H59B H 0.0361 0.1729 0.0892 0.112 Uiso 1 1 calc R . .
H59C H 0.0134 0.1677 0.1797 0.112 Uiso 1 1 calc R . .

loop_
_atom_site_aniso_label
_atom_site_aniso_U_11
_atom_site_aniso_U_22
_atom_site_aniso_U_33
_atom_site_aniso_U_23
_atom_site_aniso_U_13
_atom_site_aniso_U_12
Si2 0.0232(4) 0.0399(4) 0.0260(4) -0.0019(3) -0.0030(3) 0.0017(3)
C1 0.0298(13) 0.0246(13) 0.0270(13) 0.0028(11) 0.0034(11) 0.0008(10)
C2 0.0275(13) 0.0320(15) 0.0350(15) 0.0037(12) -0.0001(11) 0.0006(11)
C3 0.0267(13) 0.0292(14) 0.0254(13) -0.0018(11) 0.0044(10) -0.0030(10)
C4 0.0265(13) 0.0368(16) 0.0304(14) -0.0031(12) 0.0002(11) -0.0020(11)
C11 0.0232(12) 0.0332(14) 0.0192(12) 0.0008(10) 0.0027(9) 0.0008(10)
C12 0.0248(12) 0.0277(13) 0.0197(12) -0.0003(10) 0.0027(9) 0.0001(10)
N13 0.0265(11) 0.0288(12) 0.0222(10) 0.0014(9) 0.0016(8) -0.0007(9)
C14 0.0274(13) 0.0315(14) 0.0191(12) 0.0013(10) 0.0031(10) -0.0022(11)
N15 0.0316(12) 0.0294(12) 0.0257(11) 0.0009(9) 0.0047(9) -0.0016(9)
C16 0.0348(14) 0.0322(15) 0.0226(13) 0.0003(11) 0.0103(11) -0.0005(11)
C17 0.0385(15) 0.0356(16) 0.0326(15) -0.0002(12) 0.0103(12) -0.0047(12)
C18 0.0497(17) 0.0280(15) 0.0388(16) -0.0028(13) 0.0185(14) -0.0045(13)
C19 0.0509(18) 0.0290(15) 0.0372(16) 0.0032(12) 0.0168(13) 0.0054(13)
C20 0.0410(16) 0.0350(16) 0.0304(14) 0.0027(12) 0.0096(12) 0.0062(13)
C21 0.0349(14) 0.0319(14) 0.0208(12) 0.0024(11) 0.0100(10) 0.0029(11)
N22 0.0320(12) 0.0305(12) 0.0255(11) 0.0007(9) 0.0045(9) 0.0019(9)
C23 0.0273(13) 0.0318(14) 0.0194(12) 0.0031(10) 0.0042(10) 0.0026(10)
N24 0.0259(11) 0.0311(12) 0.0228(11) 0.0000(9) 0.0008(8) 0.0005(9)
C25 0.0238(12) 0.0290(14) 0.0193(12) 0.0018(10) 0.0027(9) 0.0007(10)
C26 0.0232(12) 0.0339(14) 0.0191(12) 0.0012(10) 0.0028(9) -0.0014(10)
C27 0.0252(12) 0.0306(14) 0.0183(12) 0.0006(10) 0.0029(9) -0.0011(10)
C28 0.0279(13) 0.0358(15) 0.0288(14) -0.0005(12) 0.0015(11) -0.0038(11)
C29 0.0362(15) 0.0320(15) 0.0361(15) -0.0035(12) 0.0053(12) -0.0061(12)
C30 0.0392(15) 0.0270(14) 0.0336(15) 0.0030(12) 0.0065(12) 0.0029(12)
C31 0.0288(13) 0.0339(15) 0.0231(13) 0.0023(11) 0.0036(10) 0.0041(11)
C32 0.0258(12) 0.0307(14) 0.0184(12) 0.0010(10) 0.0053(10) -0.0005(10)
Si1 0.0243(4) 0.0452(5) 0.0376(5) 0.0092(4) -0.0058(3) -0.0042(3)
C41 0.0340(16) 0.069(2) 0.0371(17) 0.0149(16) -0.0068(13) -0.0058(15)
C44 0.034(2) 0.047(3) 0.058(3) 0.011(2) 0.0055(17) 0.0031(17)
C47 0.038(2) 0.046(2) 0.045(2) 0.0007(18) 0.0038(18) -0.0130(16)
C42 0.060(2) 0.112(4) 0.048(2) -0.008(2) 0.0094(18) -0.005(2)
C43 0.078(3) 0.075(3) 0.098(4) 0.045(3) 0.016(3) 0.002(2)
C45 0.096(5) 0.128(7) 0.092(5) -0.045(4) 0.010(4) 0.029(4)
C46 0.031(3) 0.158(9) 0.098(6) 0.013(5) -0.002(3) 0.024(3)
C48 0.057(4) 0.073(4) 0.095(6) 0.016(4) -0.033(3) -0.038(3)
C49 0.071(3) 0.045(3) 0.152(7) -0.012(3) -0.046(4) -0.006(2)
C51 0.0277(14) 0.0502(19) 0.0359(16) -0.0028(14) -0.0056(12) -0.0032(13)
C52 0.057(2) 0.073(3) 0.066(2) 0.000(2) 0.0117(19) -0.024(2)
C53 0.062(2) 0.053(2) 0.067(2) -0.0202(19) 0.0040(19) -0.0066(18)
C54 0.0385(16) 0.0484(19) 0.0343(16) 0.0027(14) 0.0049(13) 0.0042(13)
C55 0.063(2) 0.091(3) 0.0344(18) 0.0169(19) -0.0006(16) 0.006(2)
C56 0.051(2) 0.063(2) 0.060(2) 0.0122(19) 0.0125(17) -0.0089(17)
C57 0.0391(16) 0.0515(19) 0.0367(16) -0.0101(14) 0.0011(13) 0.0092(14)
C58 0.071(3) 0.070(3) 0.065(3) -0.031(2) -0.001(2) 0.010(2)
C59 0.062(2) 0.094(3) 0.061(2) -0.021(2) -0.0098(19) 0.039(2)

loop_
_atom_type_symbol
_atom_type_description
_atom_type_scat_dispersion_real
_atom_type_scat_dispersion_imag
_atom_type_scat_source
C C 0.0033 0.0016 'International Tables Vol C Tables 4.2.6.8 and 6.1.1.4'
H H 0.0000 0.0000 'International Tables Vol C Tables 4.2.6.8 and 6.1.1.4'
N N 0.0061 0.0033 'International Tables Vol C Tables 4.2.6.8 and 6.1.1.4'
Si Si 0.0817 0.0704 'International Tables Vol C Tables 4.2.6.8 and 6.1.1.4'

loop_
_geom_angle_atom_site_label_1
_geom_angle_atom_site_label_2
_geom_angle_atom_site_label_3
_geom_angle
_geom_angle_site_symmetry_1
_geom_angle_site_symmetry_3
C4 Si2 C51 108.61(13) . .
C4 Si2 C54 104.66(13) . .
C51 Si2 C54 109.44(14) . .
C4 Si2 C57 106.57(13) . .
C51 Si2 C57 110.96(14) . .
C54 Si2 C57 116.15(15) . .
C2 C1 C11 177.0(3) . .
C1 C2 Si1 173.1(3) . .
C4 C3 C26 173.7(3) . .
C3 C4 Si2 168.3(3) . .
C32 C11 C12 119.9(2) . .
C32 C11 C1 121.9(2) . .
C12 C11 C1 118.2(2) . .
N13 C12 C11 119.0(2) . .
N13 C12 C25 121.6(2) . .
C11 C12 C25 119.5(2) . .
C12 N13 C14 116.9(2) . .
N13 C14 N15 116.6(2) . .
N13 C14 C23 121.6(2) . .
N15 C14 C23 121.7(2) . .
C16 N15 C14 115.9(2) . .
N15 C16 C17 119.1(2) . .
N15 C16 C21 122.5(2) . .
C17 C16 C21 118.4(2) . .
C18 C17 C16 120.2(3) . .
C18 C17 H17 119.9 . .
C16 C17 H17 119.9 . .
C17 C18 C19 121.5(3) . .
C17 C18 H18 119.3 . .
C19 C18 H18 119.3 . .
C20 C19 C18 121.1(3) . .
C20 C19 H19 119.4 . .
C18 C19 H19 119.4 . .
C19 C20 C21 120.2(3) . .
C19 C20 H20 119.9 . .
C21 C20 H20 119.9 . .
N22 C21 C20 119.1(2) . .
N22 C21 C16 122.4(2) . .
C20 C21 C16 118.5(2) . .
C21 N22 C23 115.8(2) . .
N24 C23 N22 116.5(2) . .
N24 C23 C14 121.8(2) . .
N22 C23 C14 121.7(2) . .
C23 N24 C25 116.8(2) . .
N24 C25 C26 118.9(2) . .
N24 C25 C12 121.2(2) . .
C26 C25 C12 119.8(2) . .
C27 C26 C25 120.4(2) . .
C27 C26 C3 122.2(2) . .
C25 C26 C3 117.4(2) . .
C26 C27 C28 121.7(2) . .
C26 C27 C32 120.0(2) . .
C28 C27 C32 118.2(2) . .
C29 C28 C27 121.4(2) . .
C29 C28 H28 119.3 . .
C27 C28 H28 119.3 . .
C28 C29 C30 120.4(3) . .
C28 C29 H29 119.8 . .
C30 C29 H29 119.8 . .
C31 C30 C29 120.6(3) . .
C31 C30 H30 119.7 . .
C29 C30 H30 119.7 . .
C30 C31 C32 121.2(2) . .
C30 C31 H31 119.4 . .
C32 C31 H31 119.4 . .
C11 C32 C31 121.4(2) . .
C11 C32 C27 120.4(2) . .
C31 C32 C27 118.2(2) . .
C44B Si1 C2 115.6(5) . .
C44B Si1 C47 85.5(7) . .
C2 Si1 C47 107.21(15) . .
C44B Si1 C41 121.7(5) . .
C2 Si1 C41 108.07(13) . .
C47 Si1 C41 116.65(18) . .
C44B Si1 C44 25.8(6) . .
C2 Si1 C44 104.87(16) . .
C47 Si1 C44 111.30(19) . .
C41 Si1 C44 108.06(17) . .
C44B Si1 C47B 109.1(7) . .
C2 Si1 C47B 104.1(4) . .
C47 Si1 C47B 25.5(5) . .
C41 Si1 C47B 95.1(5) . .
C44 Si1 C47B 134.6(5) . .
C43 C41 C42 110.2(3) . .
C43 C41 Si1 112.1(3) . .
C42 C41 Si1 111.7(2) . .
C43 C41 H41 107.5 . .
C42 C41 H41 107.5 . .
Si1 C41 H41 107.5 . .
C45 C44 C46 112.9(6) . .
C45 C44 Si1 113.1(5) . .
C46 C44 Si1 109.5(5) . .
C45 C44 H44 107.0 . .
C46 C44 H44 107.0 . .
Si1 C44 H44 107.0 . .
C49 C47 C48 106.5(5) . .
C49 C47 Si1 117.2(3) . .
C48 C47 Si1 111.5(4) . .
C49 C47 H47 107.1 . .
C48 C47 H47 107.1 . .
Si1 C47 H47 107.1 . .
C41 C42 H42A 109.5 . .
C41 C42 H42B 109.5 . .
H42A C42 H42B 109.5 . .
C41 C42 H42C 109.5 . .
H42A C42 H42C 109.5 . .
H42B C42 H42C 109.5 . .
C41 C43 H43A 109.5 . .
C41 C43 H43B 109.5 . .
H43A C43 H43B 109.5 . .
C41 C43 H43C 109.5 . .
H43A C43 H43C 109.5 . .
H43B C43 H43C 109.5 . .
C44 C45 H45A 109.5 . .
C44 C45 H45B 109.5 . .
H45A C45 H45B 109.5 . .
C44 C45 H45C 109.5 . .
H45A C45 H45C 109.5 . .
H45B C45 H45C 109.5 . .
C44 C46 H46A 109.5 . .
C44 C46 H46B 109.5 . .
H46A C46 H46B 109.5 . .
C44 C46 H46C 109.5 . .
H46A C46 H46C 109.5 . .
H46B C46 H46C 109.5 . .
C47 C48 H48A 109.5 . .
C47 C48 H48B 109.5 . .
H48A C48 H48B 109.5 . .
C47 C48 H48C 109.5 . .
H48A C48 H48C 109.5 . .
H48B C48 H48C 109.5 . .
C47 C49 H49A 109.5 . .
C47 C49 H49B 109.5 . .
H49A C49 H49B 109.5 . .
C47 C49 H49C 109.5 . .
H49A C49 H49C 109.5 . .
H49B C49 H49C 109.5 . .
C46B C44B C45B 106.8(15) . .
C46B C44B Si1 119.6(15) . .
C45B C44B Si1 119.0(12) . .
C46B C44B H44B 102.9 . .
C45B C44B H44B 102.9 . .
Si1 C44B H44B 102.9 . .
C49B C47B C48B 116.4(17) . .
C49B C47B Si1 114.2(8) . .
C48B C47B Si1 110.0(15) . .
C49B C47B H47B 105.0 . .
C48B C47B H47B 105.0 . .
Si1 C47B H47B 105.0 . .
C44B C45B H45D 109.5 . .
C44B C45B H45E 109.5 . .
H45D C45B H45E 109.5 . .
C44B C45B H45F 109.5 . .
H45D C45B H45F 109.5 . .
H45E C45B H45F 109.5 . .
C44B C46B H46D 109.5 . .
C44B C46B H46E 109.5 . .
H46D C46B H46E 109.5 . .
C44B C46B H46F 109.5 . .
H46D C46B H46F 109.5 . .
H46E C46B H46F 109.5 . .
C47B C48B H48D 109.5 . .
C47B C48B H48E 109.5 . .
H48D C48B H48E 109.5 . .
C47B C48B H48F 109.5 . .
H48D C48B H48F 109.5 . .
H48E C48B H48F 109.5 . .
C47B C49B H49D 109.5 . .
C47B C49B H49E 109.5 . .
H49D C49B H49E 109.5 . .
C47B C49B H49F 109.5 . .
H49D C49B H49F 109.5 . .
H49E C49B H49F 109.5 . .
C52 C51 C53 109.9(3) . .
C52 C51 Si2 113.1(2) . .
C53 C51 Si2 111.8(2) . .
C52 C51 H51 107.3 . .
C53 C51 H51 107.3 . .
Si2 C51 H51 107.3 . .
C51 C52 H52A 109.5 . .
C51 C52 H52B 109.5 . .
H52A C52 H52B 109.5 . .
C51 C52 H52C 109.5 . .
H52A C52 H52C 109.5 . .
H52B C52 H52C 109.5 . .
C51 C53 H53A 109.5 . .
C51 C53 H53B 109.5 . .
H53A C53 H53B 109.5 . .
C51 C53 H53C 109.5 . .
H53A C53 H53C 109.5 . .
H53B C53 H53C 109.5 . .
C55 C54 C56 110.1(3) . .
C55 C54 Si2 114.4(2) . .
C56 C54 Si2 114.4(2) . .
C55 C54 H54 105.7 . .
C56 C54 H54 105.7 . .
Si2 C54 H54 105.7 . .
C54 C55 H55A 109.5 . .
C54 C55 H55B 109.5 . .
H55A C55 H55B 109.5 . .
C54 C55 H55C 109.5 . .
H55A C55 H55C 109.5 . .
H55B C55 H55C 109.5 . .
C54 C56 H56A 109.5 . .
C54 C56 H56B 109.5 . .
H56A C56 H56B 109.5 . .
C54 C56 H56C 109.5 . .
H56A C56 H56C 109.5 . .
H56B C56 H56C 109.5 . .
C59 C57 C58 110.9(3) . .
C59 C57 Si2 112.9(2) . .
C58 C57 Si2 114.5(2) . .
C59 C57 H57 105.9 . .
C58 C57 H57 105.9 . .
Si2 C57 H57 105.9 . .
C57 C58 H58A 109.5 . .
C57 C58 H58B 109.5 . .
H58A C58 H58B 109.5 . .
C57 C58 H58C 109.5 . .
H58A C58 H58C 109.5 . .
H58B C58 H58C 109.5 . .
C57 C59 H59A 109.5 . .
C57 C59 H59B 109.5 . .
H59A C59 H59B 109.5 . .
C57 C59 H59C 109.5 . .
H59A C59 H59C 109.5 . .
H59B C59 H59C 109.5 . .

loop_
_geom_bond_atom_site_label_1
_geom_bond_atom_site_label_2
_geom_bond_distance
_geom_bond_site_symmetry_2
Si2 C4 1.842(3) .
Si2 C51 1.875(3) .
Si2 C54 1.880(3) .
Si2 C57 1.880(3) .
C1 C2 1.197(3) .
C1 C11 1.430(3) .
C2 Si1 1.844(3) .
C3 C4 1.197(3) .
C3 C26 1.431(3) .
C11 C32 1.407(4) .
C11 C12 1.425(4) .
C12 N13 1.332(3) .
C12 C25 1.449(3) .
N13 C14 1.337(3) .
C14 N15 1.356(3) .
C14 C23 1.443(3) .
N15 C16 1.319(3) .
C16 C17 1.433(4) .
C16 C21 1.452(4) .
C17 C18 1.343(4) .
C17 H17 0.9500 .
C18 C19 1.422(4) .
C18 H18 0.9500 .
C19 C20 1.345(4) .
C19 H19 0.9500 .
C20 C21 1.432(4) .
C20 H20 0.9500 .
C21 N22 1.322(3) .
N22 C23 1.356(3) .
C23 N24 1.329(3) .
N24 C25 1.344(3) .
C25 C26 1.418(4) .
C26 C27 1.400(4) .
C27 C28 1.421(4) .
C27 C32 1.444(3) .
C28 C29 1.352(4) .
C28 H28 0.9500 .
C29 C30 1.418(4) .
C29 H29 0.9500 .
C30 C31 1.351(4) .
C30 H30 0.9500 .
C31 C32 1.425(4) .
C31 H31 0.9500 .
Si1 C44B 1.805(11) .
Si1 C47 1.852(4) .
Si1 C41 1.872(3) .
Si1 C44 1.927(4) .
Si1 C47B 1.975(12) .
C41 C43 1.512(5) .
C41 C42 1.535(5) .
C41 H41 1.0000 .
C44 C45 1.463(8) .
C44 C46 1.562(7) .
C44 H44 1.0000 .
C47 C49 1.483(6) .
C47 C48 1.573(7) .
C47 H47 1.0000 .
C42 H42A 0.9800 .
C42 H42B 0.9800 .
C42 H42C 0.9800 .
C43 H43A 0.9800 .
C43 H43B 0.9800 .
C43 H43C 0.9800 .
C45 H45A 0.9800 .
C45 H45B 0.9800 .
C45 H45C 0.9800 .
C46 H46A 0.9800 .
C46 H46B 0.9800 .
C46 H46C 0.9800 .
C48 H48A 0.9800 .
C48 H48B 0.9800 .
C48 H48C 0.9800 .
C49 H49A 0.9800 .
C49 H49B 0.9800 .
C49 H49C 0.9800 .
C44B C46B 1.522(14) .
C44B C45B 1.536(13) .
C44B H44B 1.0000 .
C47B C49B 1.468(11) .
C47B C48B 1.516(14) .
C47B H47B 1.0000 .
C45B H45D 0.9800 .
C45B H45E 0.9800 .
C45B H45F 0.9800 .
C46B H46D 0.9800 .
C46B H46E 0.9800 .
C46B H46F 0.9800 .
C48B H48D 0.9800 .
C48B H48E 0.9800 .
C48B H48F 0.9800 .
C49B H49D 0.9800 .
C49B H49E 0.9800 .
C49B H49F 0.9800 .
C51 C52 1.524(5) .
C51 C53 1.536(5) .
C51 H51 1.0000 .
C52 H52A 0.9800 .
C52 H52B 0.9800 .
C52 H52C 0.9800 .
C53 H53A 0.9800 .
C53 H53B 0.9800 .
C53 H53C 0.9800 .
C54 C55 1.529(4) .
C54 C56 1.532(5) .
C54 H54 1.0000 .
C55 H55A 0.9800 .
C55 H55B 0.9800 .
C55 H55C 0.9800 .
C56 H56A 0.9800 .
C56 H56B 0.9800 .
C56 H56C 0.9800 .
C57 C59 1.519(4) .
C57 C58 1.529(5) .
C57 H57 1.0000 .
C58 H58A 0.9800 .
C58 H58B 0.9800 .
C58 H58C 0.9800 .
C59 H59A 0.9800 .
C59 H59B 0.9800 .
C59 H59C 0.9800 .

loop_
_geom_torsion_atom_site_label_1
_geom_torsion_atom_site_label_2
_geom_torsion_atom_site_label_3
_geom_torsion_atom_site_label_4
_geom_torsion
_geom_torsion_site_symmetry_1
_geom_torsion_site_symmetry_2
_geom_torsion_site_symmetry_3
_geom_torsion_site_symmetry_4
C11 C1 C2 Si1 -42(7) . . . .
C26 C3 C4 Si2 -5(4) . . . .
C51 Si2 C4 C3 156.9(12) . . . .
C54 Si2 C4 C3 40.1(13) . . . .
C57 Si2 C4 C3 -83.5(13) . . . .
C2 C1 C11 C32 -149(5) . . . .
C2 C1 C11 C12 31(6) . . . .
C32 C11 C12 N13 -179.8(2) . . . .
C1 C11 C12 N13 0.9(4) . . . .
C32 C11 C12 C25 1.4(4) . . . .
C1 C11 C12 C25 -177.9(2) . . . .
C11 C12 N13 C14 -176.9(2) . . . .
C25 C12 N13 C14 1.9(3) . . . .
C12 N13 C14 N15 177.4(2) . . . .
C12 N13 C14 C23 -1.9(4) . . . .
N13 C14 N15 C16 -179.2(2) . . . .
C23 C14 N15 C16 0.1(4) . . . .
C14 N15 C16 C17 179.2(2) . . . .
C14 N15 C16 C21 -0.3(4) . . . .
N15 C16 C17 C18 179.5(3) . . . .
C21 C16 C17 C18 -0.9(4) . . . .
C16 C17 C18 C19 0.8(4) . . . .
C17 C18 C19 C20 -0.3(4) . . . .
C18 C19 C20 C21 0.0(4) . . . .
C19 C20 C21 N22 180.0(3) . . . .
C19 C20 C21 C16 -0.1(4) . . . .
N15 C16 C21 N22 0.1(4) . . . .
C17 C16 C21 N22 -179.5(2) . . . .
N15 C16 C21 C20 -179.9(2) . . . .
C17 C16 C21 C20 0.6(4) . . . .
C20 C21 N22 C23 -179.6(2) . . . .
C16 C21 N22 C23 0.5(4) . . . .
C21 N22 C23 N24 179.2(2) . . . .
C21 N22 C23 C14 -0.8(4) . . . .
N13 C14 C23 N24 -0.2(4) . . . .
N15 C14 C23 N24 -179.5(2) . . . .
N13 C14 C23 N22 179.8(2) . . . .
N15 C14 C23 N22 0.5(4) . . . .
N22 C23 N24 C25 -177.7(2) . . . .
C14 C23 N24 C25 2.3(4) . . . .
C23 N24 C25 C26 177.2(2) . . . .
C23 N24 C25 C12 -2.3(3) . . . .
N13 C12 C25 N24 0.2(4) . . . .
C11 C12 C25 N24 179.0(2) . . . .
N13 C12 C25 C26 -179.2(2) . . . .
C11 C12 C25 C26 -0.4(4) . . . .
N24 C25 C26 C27 -179.1(2) . . . .
C12 C25 C26 C27 0.4(4) . . . .
N24 C25 C26 C3 2.4(3) . . . .
C12 C25 C26 C3 -178.2(2) . . . .
C4 C3 C26 C27 -146(3) . . . .
C4 C3 C26 C25 32(3) . . . .
C25 C26 C27 C28 180.0(2) . . . .
C3 C26 C27 C28 -1.6(4) . . . .
C25 C26 C27 C32 -1.2(4) . . . .
C3 C26 C27 C32 177.2(2) . . . .
C26 C27 C28 C29 178.6(3) . . . .
C32 C27 C28 C29 -0.2(4) . . . .
C27 C28 C29 C30 -0.9(4) . . . .
C28 C29 C30 C31 1.1(4) . . . .
C29 C30 C31 C32 -0.2(4) . . . .
C12 C11 C32 C31 177.6(2) . . . .
C1 C11 C32 C31 -3.1(4) . . . .
C12 C11 C32 C27 -2.2(4) . . . .
C1 C11 C32 C27 177.1(2) . . . .
C30 C31 C32 C11 179.2(2) . . . .
C30 C31 C32 C27 -1.0(4) . . . .
C26 C27 C32 C11 2.2(4) . . . .
C28 C27 C32 C11 -179.0(2) . . . .
C26 C27 C32 C31 -177.7(2) . . . .
C28 C27 C32 C31 1.1(3) . . . .
C1 C2 Si1 C44B -98(2) . . . .
C1 C2 Si1 C47 -5(2) . . . .
C1 C2 Si1 C41 122(2) . . . .
C1 C2 Si1 C44 -123(2) . . . .
C1 C2 Si1 C47B 21(2) . . . .
C44B Si1 C41 C43 -67.3(8) . . . .
C2 Si1 C41 C43 70.0(3) . . . .
C47 Si1 C41 C43 -169.2(3) . . . .
C44 Si1 C41 C43 -43.0(3) . . . .
C47B Si1 C41 C43 176.6(5) . . . .
C44B Si1 C41 C42 168.4(8) . . . .
C2 Si1 C41 C42 -54.3(3) . . . .
C47 Si1 C41 C42 66.5(3) . . . .
C44 Si1 C41 C42 -167.2(3) . . . .
C47B Si1 C41 C42 52.3(5) . . . .
C44B Si1 C44 C45 -66.6(13) . . . .
C2 Si1 C44 C45 51.8(6) . . . .
C47 Si1 C44 C45 -63.8(6) . . . .
C41 Si1 C44 C45 166.9(5) . . . .
C47B Si1 C44 C45 -76.2(8) . . . .
C44B Si1 C44 C46 60.2(13) . . . .
C2 Si1 C44 C46 178.7(5) . . . .
C47 Si1 C44 C46 63.1(6) . . . .
C41 Si1 C44 C46 -66.2(6) . . . .
C47B Si1 C44 C46 50.7(8) . . . .
C44B Si1 C47 C49 151.1(6) . . . .
C2 Si1 C47 C49 35.7(5) . . . .
C41 Si1 C47 C49 -85.6(4) . . . .
C44 Si1 C47 C49 149.8(4) . . . .
C47B Si1 C47 C49 -51.0(9) . . . .
C44B Si1 C47 C48 -86.0(7) . . . .
C2 Si1 C47 C48 158.7(5) . . . .
C41 Si1 C47 C48 37.4(6) . . . .
C44 Si1 C47 C48 -87.2(5) . . . .
C47B Si1 C47 C48 72.0(11) . . . .
C2 Si1 C44B C46B -138.1(18) . . . .
C47 Si1 C44B C46B 115(2) . . . .
C41 Si1 C44B C46B -4(2) . . . .
C44 Si1 C44B C46B -68(2) . . . .
C47B Si1 C44B C46B 105(2) . . . .
C2 Si1 C44B C45B -4.2(17) . . . .
C47 Si1 C44B C45B -111.1(15) . . . .
C41 Si1 C44B C45B 130.2(13) . . . .
C44 Si1 C44B C45B 66.2(16) . . . .
C47B Si1 C44B C45B -120.9(15) . . . .
C44B Si1 C47B C49B 100.1(12) . . . .
C2 Si1 C47B C49B -23.7(12) . . . .
C47 Si1 C47B C49B 76.8(12) . . . .
C41 Si1 C47B C49B -133.8(11) . . . .
C44 Si1 C47B C49B 104.5(10) . . . .
C44B Si1 C47B C48B -33(2) . . . .
C2 Si1 C47B C48B -157(2) . . . .
C47 Si1 C47B C48B -56(2) . . . .
C41 Si1 C47B C48B 93(2) . . . .
C44 Si1 C47B C48B -28(2) . . . .
C4 Si2 C51 C52 64.8(3) . . . .
C54 Si2 C51 C52 178.5(2) . . . .
C57 Si2 C51 C52 -52.0(3) . . . .
C4 Si2 C51 C53 -59.8(3) . . . .
C54 Si2 C51 C53 53.9(3) . . . .
C57 Si2 C51 C53 -176.6(2) . . . .
C4 Si2 C54 C55 167.7(3) . . . .
C51 Si2 C54 C55 51.5(3) . . . .
C57 Si2 C54 C55 -75.1(3) . . . .
C4 Si2 C54 C56 -63.9(3) . . . .
C51 Si2 C54 C56 179.9(2) . . . .
C57 Si2 C54 C56 53.3(3) . . . .
C4 Si2 C57 C59 179.1(3) . . . .
C51 Si2 C57 C59 -62.8(3) . . . .
C54 Si2 C57 C59 63.0(3) . . . .
C4 Si2 C57 C58 50.9(3) . . . .
C51 Si2 C57 C58 169.0(3) . . . .
C54 Si2 C57 C58 -65.2(3) . . . .
